data_4306064
loop_
_publ_author_name
'Chandan Mukherjee'
'Ulrich Pieper'
'Eberhard Bothe'
'Vinzenz Bachler'
'Eckhard Bill'
'Thomas Weyherm\"uller'
'Phalguni Chaudhuri'

_publ_section_title
;
Ligand-Derived Oxidase Activity. Catalytic Aerial Oxidation of Alcohols
(Including Methanol) by Cu(II)-Diradical Complexes
;
_journal_name_full 'Inorganic Chemistry'
_journal_page_first 8943
_journal_page_last 8956
_journal_paper_doi 10.1021/ic8009767
_journal_volume 47
_journal_year 2008
_chemical_formula_sum 'C40 H46 Cl4 Cu N2 O2'
_chemical_formula_weight 792.13
_chemical_name_systematic
; 
 ? 
;
_space_group_IT_number 14
_symmetry_cell_setting monoclinic
_symmetry_space_group_name_Hall '-P 2ybc'
_symmetry_space_group_name_H-M 'P 1 21/c 1'
_atom_sites_solution_hydrogens geom
_atom_sites_solution_primary direct
_atom_sites_solution_secondary difmap
_audit_creation_method SHELXL-97
_cell_angle_alpha 90.00
_cell_angle_beta 92.543(4)
_cell_angle_gamma 90.00
_cell_formula_units_Z 2
_cell_length_a 12.1419(8)
_cell_length_b 10.2848(6)
_cell_length_c 15.3145(10)
_cell_measurement_temperature 100(2)
_cell_volume 1910.5(2)
_computing_cell_refinement 'Siemens SAINT'
_computing_data_collection 'Siemens SAINT'
_computing_data_reduction 'Siemens SAINT'
_computing_structure_refinement 'SHELXL-97 (Sheldrick, 1997)'
_computing_structure_solution 'SHELXS-97 (Sheldrick, 1990)'
_diffrn_ambient_temperature 100(2)
_diffrn_measured_fraction_theta_full 0.973
_diffrn_measured_fraction_theta_max 0.973
_diffrn_measurement_device_type 'Siemens SMART CCD-Detector'
_diffrn_measurement_method 'images taken at 0.3 deg. stepwise rotation in omega, 20 sec./frame'
_diffrn_radiation_monochromator graphite
_diffrn_radiation_source 'fine-focus sealed tube'
_diffrn_radiation_type MoK\a
_diffrn_radiation_wavelength 0.71073
_diffrn_reflns_av_R_equivalents 0.0498
_diffrn_reflns_av_sigmaI/netI 0.0523
_diffrn_reflns_limit_h_max 15
_diffrn_reflns_limit_h_min -13
_diffrn_reflns_limit_k_max 12
_diffrn_reflns_limit_k_min -13
_diffrn_reflns_limit_l_max 19
_diffrn_reflns_limit_l_min -16
_diffrn_reflns_number 15776
_diffrn_reflns_theta_full 27.50
_diffrn_reflns_theta_max 27.50
_diffrn_reflns_theta_min 2.39
_exptl_absorpt_coefficient_mu 0.888
_exptl_absorpt_correction_T_max 0.862
_exptl_absorpt_correction_T_min 0.656
_exptl_absorpt_correction_type gaussian
_exptl_crystal_colour 'dark green'
_exptl_crystal_density_diffrn 1.377
_exptl_crystal_density_method 'not measured'
_exptl_crystal_description 'opaque block'
_exptl_crystal_F_000 826
_exptl_crystal_size_max 0.33
_exptl_crystal_size_mid 0.22
_exptl_crystal_size_min 0.16
_refine_diff_density_max 0.388
_refine_diff_density_min -0.450
_refine_diff_density_rms 0.068
_refine_ls_extinction_method none
_refine_ls_goodness_of_fit_ref 1.016
_refine_ls_hydrogen_treatment constr
_refine_ls_matrix_type full
_refine_ls_number_parameters 229
_refine_ls_number_reflns 4265
_refine_ls_number_restraints 0
_refine_ls_restrained_S_all 1.016
_refine_ls_R_factor_all 0.0719
_refine_ls_R_factor_gt 0.0380
_refine_ls_shift/su_max 0.000
_refine_ls_shift/su_mean 0.000
_refine_ls_structure_factor_coef Fsqd
_refine_ls_weighting_details 'calc w=1/[\s^2^(Fo^2^)+(0.0455P)^2^+0.4808P] where P=(Fo^2^+2Fc^2^)/3'
_refine_ls_weighting_scheme calc
_refine_ls_wR_factor_gt 0.0809
_refine_ls_wR_factor_ref 0.0917
_reflns_number_gt 3014
_reflns_number_total 4265
_reflns_threshold_expression >2sigma(I)
_cod_data_source_file ic8009767_si_001_4.cif
_cod_data_source_block 3
_cod_depositor_comments
;
The following automatic conversions were performed:
'_symmetry_cell_setting' value 'Monoclinic' changed to 'monoclinic'
according to '/home/saulius/struct/CIF-dictionaries/cif_core.dic'
dictionary named 'cif_core.dic' version 2.4.1 from
2010-06-29.

'_exptl_absorpt_correction_type' value 'Gaussian' changed to
'gaussian' according to
'/home/saulius/struct/CIF-dictionaries/cif_core.dic' dictionary named
'cif_core.dic' version 2.4.1 from 2010-06-29.

Automatic conversion script
Id: cif_fix_enum 1527 2010-12-29 10:47:43Z saulius 
;
_cod_database_code 4306064

loop_
_symmetry_equiv_pos_as_xyz
'x, y, z'
'-x, y+1/2, -z+1/2'
'-x, -y, -z'
'x, -y-1/2, z-1/2'

loop_
_atom_site_label
_atom_site_type_symbol
_atom_site_fract_x
_atom_site_fract_y
_atom_site_fract_z
_atom_site_U_iso_or_equiv
_atom_site_adp_type
_atom_site_occupancy
_atom_site_symmetry_multiplicity
_atom_site_calc_flag
_atom_site_refinement_flags
_atom_site_disorder_assembly
_atom_site_disorder_group
Cu1 Cu 0.5000 0.0000 0.0000 0.01628(11) Uani 1 2 d S . .
Cl1 Cl 0.77513(5) 0.49451(6) 0.13297(4) 0.03306(16) Uani 1 1 d . . .
Cl2 Cl 0.52793(5) 0.24631(6) 0.36370(4) 0.02940(16) Uani 1 1 d . . .
O1 O 0.58814(12) -0.13153(15) -0.04921(10) 0.0199(3) Uani 1 1 d . . .
N1 N 0.63032(14) 0.03214(17) 0.07512(12) 0.0160(4) Uani 1 1 d . . .
C1 C 0.68480(17) -0.1431(2) -0.00985(14) 0.0153(4) Uani 1 1 d . . .
C2 C 0.76149(17) -0.2416(2) -0.03128(13) 0.0154(4) Uani 1 1 d . . .
C3 C 0.86211(18) -0.2397(2) 0.01369(14) 0.0168(5) Uani 1 1 d . . .
H3 H 0.9140 -0.3051 0.0003 0.020 Uiso 1 1 calc R . .
C4 C 0.89425(17) -0.1462(2) 0.07941(13) 0.0148(5) Uani 1 1 d . . .
C5 C 0.81958(17) -0.0537(2) 0.10148(14) 0.0158(5) Uani 1 1 d . . .
H5 H 0.8389 0.0086 0.1454 0.019 Uiso 1 1 calc R . .
C6 C 0.71297(17) -0.0501(2) 0.05898(14) 0.0150(4) Uani 1 1 d . . .
C7 C 0.64381(17) 0.1385(2) 0.13396(14) 0.0158(5) Uani 1 1 d . . .
C8 C 0.70237(17) 0.2485(2) 0.11003(14) 0.0191(5) Uani 1 1 d . . .
H8 H 0.7395 0.2500 0.0567 0.023 Uiso 1 1 calc R . .
C9 C 0.70570(18) 0.3554(2) 0.16479(15) 0.0200(5) Uani 1 1 d . . .
C10 C 0.65375(18) 0.3567(2) 0.24367(14) 0.0206(5) Uani 1 1 d . . .
H10 H 0.6578 0.4304 0.2810 0.025 Uiso 1 1 calc R . .
C11 C 0.59577(18) 0.2466(2) 0.26602(14) 0.0189(5) Uani 1 1 d . . .
C12 C 0.58925(18) 0.1374(2) 0.21229(14) 0.0177(5) Uani 1 1 d . . .
H12 H 0.5483 0.0634 0.2287 0.021 Uiso 1 1 calc R . .
C13 C 0.73031(18) -0.3404(2) -0.10370(15) 0.0194(5) Uani 1 1 d . . .
C14 C 0.7113(2) -0.2680(2) -0.19141(15) 0.0249(5) Uani 1 1 d . . .
H14A H 0.6953 -0.3311 -0.2382 0.037 Uiso 1 1 calc R . .
H14B H 0.7776 -0.2186 -0.2044 0.037 Uiso 1 1 calc R . .
H14C H 0.6488 -0.2082 -0.1873 0.037 Uiso 1 1 calc R . .
C15 C 0.8216(2) -0.4416(2) -0.11439(16) 0.0279(6) Uani 1 1 d . . .
H15A H 0.7992 -0.5024 -0.1611 0.042 Uiso 1 1 calc R . .
H15B H 0.8340 -0.4894 -0.0595 0.042 Uiso 1 1 calc R . .
H15C H 0.8898 -0.3975 -0.1294 0.042 Uiso 1 1 calc R . .
C16 C 0.62430(19) -0.4135(2) -0.08121(16) 0.0256(5) Uani 1 1 d . . .
H16A H 0.6068 -0.4788 -0.1264 0.038 Uiso 1 1 calc R . .
H16B H 0.5632 -0.3517 -0.0785 0.038 Uiso 1 1 calc R . .
H16C H 0.6356 -0.4567 -0.0245 0.038 Uiso 1 1 calc R . .
C17 C 1.01009(17) -0.1550(2) 0.12324(14) 0.0171(5) Uani 1 1 d . . .
C18 C 1.0426(2) -0.0276(2) 0.16923(18) 0.0291(6) Uani 1 1 d . . .
H18A H 1.1192 -0.0331 0.1918 0.044 Uiso 1 1 calc R . .
H18B H 0.9942 -0.0125 0.2178 0.044 Uiso 1 1 calc R . .
H18C H 1.0351 0.0445 0.1275 0.044 Uiso 1 1 calc R . .
C19 C 1.01206(19) -0.2653(2) 0.19104(16) 0.0254(5) Uani 1 1 d . . .
H19A H 1.0867 -0.2739 0.2176 0.038 Uiso 1 1 calc R . .
H19B H 0.9904 -0.3470 0.1623 0.038 Uiso 1 1 calc R . .
H19C H 0.9604 -0.2452 0.2365 0.038 Uiso 1 1 calc R . .
C20 C 1.09707(18) -0.1839(3) 0.05600(16) 0.0249(5) Uani 1 1 d . . .
H20A H 1.1705 -0.1851 0.0853 0.037 Uiso 1 1 calc R . .
H20B H 1.0944 -0.1163 0.0108 0.037 Uiso 1 1 calc R . .
H20C H 1.0819 -0.2688 0.0289 0.037 Uiso 1 1 calc R . .

loop_
_atom_site_aniso_label
_atom_site_aniso_U_11
_atom_site_aniso_U_22
_atom_site_aniso_U_33
_atom_site_aniso_U_23
_atom_site_aniso_U_13
_atom_site_aniso_U_12
Cu1 0.01221(19) 0.0171(2) 0.0194(2) -0.00608(16) -0.00051(15) 0.00286(16)
Cl1 0.0450(4) 0.0262(3) 0.0279(3) -0.0012(3) 0.0005(3) -0.0177(3)
Cl2 0.0412(4) 0.0277(3) 0.0201(3) -0.0037(2) 0.0107(3) 0.0037(3)
O1 0.0147(8) 0.0217(9) 0.0232(8) -0.0083(7) -0.0019(7) 0.0038(6)
N1 0.0135(9) 0.0168(10) 0.0177(9) -0.0035(7) 0.0004(8) 0.0022(7)
C1 0.0136(11) 0.0148(11) 0.0177(11) -0.0004(9) 0.0021(9) -0.0002(9)
C2 0.0185(11) 0.0134(11) 0.0145(10) 0.0001(9) 0.0038(9) -0.0001(9)
C3 0.0176(11) 0.0124(11) 0.0205(11) 0.0011(9) 0.0034(9) 0.0046(9)
C4 0.0152(11) 0.0143(11) 0.0151(11) 0.0031(8) 0.0016(9) -0.0009(8)
C5 0.0164(11) 0.0137(11) 0.0174(11) -0.0013(9) 0.0008(9) -0.0007(9)
C6 0.0138(11) 0.0148(11) 0.0168(11) 0.0004(9) 0.0034(9) 0.0005(8)
C7 0.0143(10) 0.0149(11) 0.0180(11) -0.0044(9) -0.0025(9) 0.0053(9)
C8 0.0148(11) 0.0248(13) 0.0177(11) -0.0017(10) -0.0006(9) 0.0011(9)
C9 0.0207(12) 0.0166(12) 0.0225(12) 0.0027(9) -0.0024(10) -0.0018(9)
C10 0.0237(12) 0.0189(12) 0.0186(12) -0.0053(9) -0.0048(10) 0.0040(10)
C11 0.0202(11) 0.0208(12) 0.0157(11) -0.0012(9) 0.0015(9) 0.0059(9)
C12 0.0176(11) 0.0157(11) 0.0197(11) 0.0004(9) -0.0016(9) 0.0022(9)
C13 0.0187(12) 0.0176(12) 0.0218(12) -0.0044(9) -0.0013(10) 0.0026(9)
C14 0.0287(13) 0.0261(14) 0.0201(12) -0.0059(10) 0.0011(10) 0.0079(11)
C15 0.0343(14) 0.0231(13) 0.0260(13) -0.0106(11) -0.0026(11) 0.0112(11)
C16 0.0291(13) 0.0184(13) 0.0289(13) -0.0062(10) -0.0028(11) -0.0027(10)
C17 0.0131(11) 0.0175(12) 0.0208(12) 0.0019(9) 0.0007(9) 0.0020(9)
C18 0.0185(12) 0.0275(15) 0.0403(15) -0.0102(11) -0.0104(11) 0.0025(10)
C19 0.0188(12) 0.0305(14) 0.0269(13) 0.0085(11) 0.0017(10) 0.0030(10)
C20 0.0163(12) 0.0324(14) 0.0264(13) 0.0044(11) 0.0039(10) 0.0006(10)

loop_
_atom_type_symbol
_atom_type_description
_atom_type_scat_dispersion_real
_atom_type_scat_dispersion_imag
_atom_type_scat_source
C C 0.0033 0.0016 'International Tables Vol C Tables 4.2.6.8 and 6.1.1.4'
H H 0.0000 0.0000 'International Tables Vol C Tables 4.2.6.8 and 6.1.1.4'
N N 0.0061 0.0033 'International Tables Vol C Tables 4.2.6.8 and 6.1.1.4'
O O 0.0106 0.0060 'International Tables Vol C Tables 4.2.6.8 and 6.1.1.4'
Cl Cl 0.1484 0.1585 'International Tables Vol C Tables 4.2.6.8 and 6.1.1.4'
Cu Cu 0.3201 1.2651 'International Tables Vol C Tables 4.2.6.8 and 6.1.1.4'

loop_
_geom_angle_atom_site_label_1
_geom_angle_atom_site_label_2
_geom_angle_atom_site_label_3
_geom_angle
_geom_angle_site_symmetry_1
_geom_angle_site_symmetry_3
_geom_angle_publ_flag
O1 Cu1 O1 180.0 3_655 . ?
O1 Cu1 N1 84.13(7) 3_655 3_655 ?
O1 Cu1 N1 95.86(7) . 3_655 ?
O1 Cu1 N1 95.87(7) 3_655 . ?
O1 Cu1 N1 84.14(7) . . ?
N1 Cu1 N1 180.0 3_655 . ?
C1 O1 Cu1 113.16(13) . . ?
C6 N1 C7 122.34(18) . . ?
C6 N1 Cu1 112.28(14) . . ?
C7 N1 Cu1 125.03(14) . . ?
O1 C1 C2 122.93(19) . . ?
O1 C1 C6 117.06(19) . . ?
C2 C1 C6 120.00(19) . . ?
C3 C2 C1 116.74(19) . . ?
C3 C2 C13 123.68(19) . . ?
C1 C2 C13 119.55(19) . . ?
C2 C3 C4 124.6(2) . . ?
C5 C4 C3 118.5(2) . . ?
C5 C4 C17 122.58(19) . . ?
C3 C4 C17 118.87(18) . . ?
C4 C5 C6 120.3(2) . . ?
N1 C6 C5 127.1(2) . . ?
N1 C6 C1 113.21(19) . . ?
C5 C6 C1 119.70(19) . . ?
C8 C7 C12 119.9(2) . . ?
C8 C7 N1 120.23(19) . . ?
C12 C7 N1 119.6(2) . . ?
C9 C8 C7 119.2(2) . . ?
C8 C9 C10 122.2(2) . . ?
C8 C9 Cl1 119.04(17) . . ?
C10 C9 Cl1 118.72(18) . . ?
C11 C10 C9 117.6(2) . . ?
C10 C11 C12 122.0(2) . . ?
C10 C11 Cl2 118.68(17) . . ?
C12 C11 Cl2 119.33(18) . . ?
C11 C12 C7 119.0(2) . . ?
C15 C13 C2 111.65(19) . . ?
C15 C13 C16 107.84(19) . . ?
C2 C13 C16 110.00(18) . . ?
C15 C13 C14 108.37(19) . . ?
C2 C13 C14 109.35(18) . . ?
C16 C13 C14 109.58(19) . . ?
C18 C17 C4 111.28(18) . . ?
C18 C17 C20 107.64(19) . . ?
C4 C17 C20 111.24(18) . . ?
C18 C17 C19 109.0(2) . . ?
C4 C17 C19 109.02(18) . . ?
C20 C17 C19 108.63(18) . . ?

loop_
_geom_bond_atom_site_label_1
_geom_bond_atom_site_label_2
_geom_bond_distance
_geom_bond_site_symmetry_2
_geom_bond_publ_flag
Cu1 O1 1.9013(14) 3_655 ?
Cu1 O1 1.9013(14) . ?
Cu1 N1 1.9429(18) 3_655 ?
Cu1 N1 1.9429(18) . ?
Cl1 C9 1.741(2) . ?
Cl2 C11 1.740(2) . ?
O1 C1 1.301(3) . ?
N1 C6 1.344(3) . ?
N1 C7 1.422(3) . ?
C1 C2 1.424(3) . ?
C1 C6 1.452(3) . ?
C2 C3 1.376(3) . ?
C2 C13 1.539(3) . ?
C3 C4 1.434(3) . ?
C4 C5 1.367(3) . ?
C4 C17 1.534(3) . ?
C5 C6 1.423(3) . ?
C7 C8 1.394(3) . ?
C7 C12 1.396(3) . ?
C8 C9 1.383(3) . ?
C9 C10 1.387(3) . ?
C10 C11 1.384(3) . ?
C11 C12 1.392(3) . ?
C13 C15 1.535(3) . ?
C13 C16 1.543(3) . ?
C13 C14 1.544(3) . ?
C17 C18 1.531(3) . ?
C17 C20 1.537(3) . ?
C17 C19 1.537(3) . ?
